data_4003450
loop_
_publ_author_name
'Jia, Ji-Hui'
'Liang, Dong'
'Yu, Rongmin'
'Chen, Xu-Lin'
'Meng, Lingyi'
'Chang, Jian-Fei'
'Liao, Jian-Zhen'
'Yang, Mingxue'
'Li, Xiao-Ning'
'Lu, Can-Zhong'

_publ_section_title
;
 Coordination-Induced Thermally Activated Delayed Fluorescence: From
 Non-TADF Donor--Acceptor-Type Ligand to TADF-Active Ag-Based Complexes
;
_journal_name_full 'Chemistry of Materials'
_journal_paper_doi 10.1021/acs.chemmater.9b04585
_journal_year 2019
_chemical_formula_moiety 'C30 H26 N4'
_chemical_formula_sum 'C30 H26 N4'
_chemical_formula_weight 442.55
_space_group_crystal_system monoclinic
_space_group_IT_number 14
_space_group_name_Hall '-P 2ybc'
_space_group_name_H-M_alt 'P 1 21/c 1'
_atom_sites_solution_hydrogens geom
_atom_sites_solution_primary direct
_audit_creation_date 2019-07-12
_audit_creation_method
;
Olex2 1.2
(compiled 2018.05.29 svn.r3508 for OlexSys, GUI svn.r5506)
;
_cell_angle_alpha 90
_cell_angle_beta 99.657(6)
_cell_angle_gamma 90
_cell_formula_units_Z 4
_cell_length_a 13.0497(8)
_cell_length_b 19.8573(11)
_cell_length_c 8.9019(5)
_cell_measurement_reflns_used 4313
_cell_measurement_temperature 100.00(14)
_cell_measurement_theta_max 30.0320
_cell_measurement_theta_min 3.9650
_cell_volume 2274.1(2)
_computing_cell_refinement 'CrysAlisPro 1.171.39.46e (Rigaku OD, 2018)'
_computing_data_collection 'CrysAlisPro 1.171.39.46e (Rigaku OD, 2018)'
_computing_data_reduction 'CrysAlisPro 1.171.39.46e (Rigaku OD, 2018)'
_computing_molecular_graphics 'Olex2 (Dolomanov et al., 2009)'
_computing_publication_material 'Olex2 (Dolomanov et al., 2009)'
_computing_structure_refinement 'ShelXL (Sheldrick, 2015)'
_computing_structure_solution 'ShelXS (Sheldrick, 2008)'
_diffrn_ambient_environment N~2~
_diffrn_ambient_temperature 100.00(14)
_diffrn_detector 'CCD plate'
_diffrn_detector_area_resol_mean 10.3468
_diffrn_detector_type Atlas
_diffrn_measured_fraction_theta_full 0.997
_diffrn_measured_fraction_theta_max 0.857
_diffrn_measurement_details
;
List of Runs (angles in degrees, time in seconds):

  # Type    Start    End  Width  t~exp~   \w     \q     \k     \f   Frames
--------------------------------------------------------------------------
  1  \w    -36.00  47.00   1.00   17.07    --   11.83 -19.00-150.00   83
  2  \w    -62.00  30.00   1.00   17.07    --   11.83   0.00 120.00   92
  3  \w    -84.00 -59.00   1.00   17.07    --  -12.62 178.00   0.00   25
;
_diffrn_measurement_device 'four-circle diffractometer'
_diffrn_measurement_device_type 'SuperNova, Dual, Cu at home/near, Atlas'
_diffrn_measurement_method '\w scans'
_diffrn_orient_matrix_type 'CrysAlisPro convention (1999,Acta A55,543-557)'
_diffrn_orient_matrix_UB_11 0.0524736000
_diffrn_orient_matrix_UB_12 -0.0011496000
_diffrn_orient_matrix_UB_13 -0.0114599000
_diffrn_orient_matrix_UB_21 0.0095402000
_diffrn_orient_matrix_UB_22 -0.0273603000
_diffrn_orient_matrix_UB_23 0.0517356000
_diffrn_orient_matrix_UB_31 -0.0139798000
_diffrn_orient_matrix_UB_32 -0.0229432000
_diffrn_orient_matrix_UB_33 -0.0610036000
_diffrn_radiation_monochromator mirror
_diffrn_radiation_probe x-ray
_diffrn_radiation_type MoK\a
_diffrn_radiation_wavelength 0.71073
_diffrn_reflns_av_R_equivalents 0.0359
_diffrn_reflns_av_unetI/netI 0.0506
_diffrn_reflns_Laue_measured_fraction_full 0.997
_diffrn_reflns_Laue_measured_fraction_max 0.857
_diffrn_reflns_limit_h_max 12
_diffrn_reflns_limit_h_min -16
_diffrn_reflns_limit_k_max 26
_diffrn_reflns_limit_k_min -26
_diffrn_reflns_limit_l_max 12
_diffrn_reflns_limit_l_min -12
_diffrn_reflns_number 12826
_diffrn_reflns_point_group_measured_fraction_full 0.997
_diffrn_reflns_point_group_measured_fraction_max 0.857
_diffrn_reflns_theta_full 25.242
_diffrn_reflns_theta_max 30.127
_diffrn_reflns_theta_min 3.461
_diffrn_source 'micro-focus sealed X-ray tube'
_diffrn_source_type 'SuperNova (Mo) X-ray Source'
_exptl_absorpt_coefficient_mu 0.077
_exptl_absorpt_correction_T_max 1.00000
_exptl_absorpt_correction_T_min 0.92543
_exptl_absorpt_correction_type multi-scan
_exptl_absorpt_process_details
;
CrysAlisPro 1.171.39.46e (Rigaku Oxford Diffraction, 2018)
Empirical absorption correction using spherical harmonics,
 implemented in SCALE3 ABSPACK scaling algorithm.
;
_exptl_crystal_colour 'clear light colourless'
_exptl_crystal_colour_lustre clear
_exptl_crystal_colour_modifier light
_exptl_crystal_colour_primary colourless
_exptl_crystal_density_diffrn 1.293
_exptl_crystal_density_method 'not measured'
_exptl_crystal_description block
_exptl_crystal_F_000 936
_exptl_crystal_size_max 0.2
_exptl_crystal_size_mid 0.1
_exptl_crystal_size_min 0.05
_refine_diff_density_max 0.273
_refine_diff_density_min -0.299
_refine_diff_density_rms 0.055
_refine_ls_extinction_method none
_refine_ls_goodness_of_fit_ref 1.041
_refine_ls_hydrogen_treatment constr
_refine_ls_matrix_type full
_refine_ls_number_parameters 310
_refine_ls_number_reflns 5760
_refine_ls_number_restraints 0
_refine_ls_restrained_S_all 1.041
_refine_ls_R_factor_all 0.0661
_refine_ls_R_factor_gt 0.0502
_refine_ls_shift/su_max 0.000
_refine_ls_shift/su_mean 0.000
_refine_ls_structure_factor_coef Fsqd
_refine_ls_weighting_details
;
 w=1/[\s^2^(Fo^2^)+(0.0450P)^2^+1.1095P]
 where P=(Fo^2^+2Fc^2^)/3
;
_refine_ls_weighting_scheme calc
_refine_ls_wR_factor_gt 0.1144
_refine_ls_wR_factor_ref 0.1267
_reflns_Friedel_coverage 0.000
_reflns_number_gt 4546
_reflns_number_total 5760
_reflns_threshold_expression 'I > 2\s(I)'
_cod_data_source_file DMAC-MPyPz.cif
_cod_data_source_block DMAC-MPyPz
_cod_database_code 4003450
_shelxl_version_number 2013-2
_chemical_oxdiff_formula 'C H N O'
_shelx_space_group_comment
;
The symmetry employed for this shelxl refinement is uniquely defined
by the following loop, which should always be used as a source of
symmetry information in preference to the above space-group names.
They are only intended as comments.
;
_shelx_estimated_absorpt_t_max 0.996
_shelx_estimated_absorpt_t_min 0.985
_reflns_odcompleteness_completeness 99.63
_reflns_odcompleteness_iscentric 1
_reflns_odcompleteness_theta 27.04
_olex2_refinement_description
;
1. Fixed Uiso
 At 1.2 times of:
  All C(H) groups
 At 1.5 times of:
  All C(H,H,H) groups
2.a Aromatic/amide H refined with riding coordinates:
 C12(H12), C27(H27), C19(H19), C11(H11), C17(H17), C5(H5), C30(H30), C28(H28),
 C16(H16), C1(H1), C3(H3), C9(H9), C18(H18), C29(H29), C4(H4), C8(H8), C2(H2)
2.b Idealised Me refined as rotating group:
 C24(H24A,H24B,H24C), C15(H15A,H15B,H15C), C23(H23A,H23B,H23C)
;
_olex2_date_sample_data_collection 2019-05-07
_olex2_submission_special_instructions 'No special instructions were received'
_oxdiff_exptl_absorpt_empirical_details
;
Empirical correction (ABSPACK) includes:
- Absorption correction using spherical harmonics
- Frame scaling
;
_oxdiff_exptl_absorpt_empirical_full_max 1.116
_oxdiff_exptl_absorpt_empirical_full_min 0.832

loop_
_space_group_symop_operation_xyz
'x, y, z'
'-x, y+1/2, -z+1/2'
'-x, -y, -z'
'x, -y-1/2, z-1/2'

loop_
_atom_site_label
_atom_site_type_symbol
_atom_site_fract_x
_atom_site_fract_y
_atom_site_fract_z
_atom_site_U_iso_or_equiv
_atom_site_adp_type
_atom_site_occupancy
_atom_site_site_symmetry_order
_atom_site_calc_flag
_atom_site_refinement_flags_posn
N3 N 0.50721(9) 0.29720(6) 0.73514(14) 0.0168(3) Uani 1 1 d .
N2 N 0.66599(9) 0.30430(6) 0.65350(13) 0.0157(2) Uani 1 1 d .
N1 N 0.75893(9) 0.33481(6) 0.64973(14) 0.0167(3) Uani 1 1 d .
N4 N 0.36231(9) 0.41256(6) 0.94846(13) 0.0157(2) Uani 1 1 d .
C10 C 0.59009(11) 0.33496(7) 0.72723(15) 0.0151(3) Uani 1 1 d .
C13 C 0.44096(11) 0.38738(7) 0.86815(15) 0.0154(3) Uani 1 1 d .
C22 C 0.19815(11) 0.44773(7) 1.10271(16) 0.0165(3) Uani 1 1 d .
C12 C 0.52812(11) 0.42563(7) 0.85633(16) 0.0178(3) Uani 1 1 d .
H12 H 0.5345 0.4689 0.8966 0.021 Uiso 1 1 calc R
C20 C 0.38262(11) 0.40914(7) 1.10987(16) 0.0154(3) Uani 1 1 d .
C21 C 0.30473(11) 0.42958(7) 1.19122(16) 0.0161(3) Uani 1 1 d .
C7 C 0.81017(11) 0.29155(7) 0.57464(15) 0.0163(3) Uani 1 1 d .
C6 C 0.91596(11) 0.30625(7) 0.54724(16) 0.0169(3) Uani 1 1 d .
C27 C 0.30257(11) 0.49171(8) 0.74076(17) 0.0193(3) Uani 1 1 d .
H27 H 0.3531 0.4759 0.6873 0.023 Uiso 1 1 calc R
C19 C 0.32837(12) 0.43070(7) 1.34953(16) 0.0191(3) Uani 1 1 d .
H19 H 0.2785 0.4458 1.4050 0.023 Uiso 1 1 calc R
C25 C 0.21547(11) 0.48614(7) 0.96063(16) 0.0165(3) Uani 1 1 d .
C24 C 0.13302(12) 0.48737(8) 1.19973(17) 0.0210(3) Uani 1 1 d .
H24A H 0.1229 0.4607 1.2860 0.031 Uiso 1 1 calc GR
H24B H 0.0668 0.4980 1.1398 0.031 Uiso 1 1 calc GR
H24C H 0.1685 0.5283 1.2343 0.031 Uiso 1 1 calc GR
C14 C 0.43261(11) 0.32277(7) 0.80619(16) 0.0162(3) Uani 1 1 d .
C11 C 0.60540(11) 0.39957(7) 0.78500(16) 0.0176(3) Uani 1 1 d .
H11 H 0.6648 0.4242 0.7762 0.021 Uiso 1 1 calc R
C17 C 0.49950(12) 0.38822(8) 1.34488(17) 0.0224(3) Uani 1 1 d .
H17 H 0.5636 0.3734 1.3958 0.027 Uiso 1 1 calc R
C5 C 0.95937(12) 0.26781(8) 0.44242(17) 0.0204(3) Uani 1 1 d .
H5 H 0.9212 0.2329 0.3905 0.024 Uiso 1 1 calc R
C30 C 0.15377(12) 0.53953(8) 0.89952(18) 0.0211(3) Uani 1 1 d .
H30 H 0.1047 0.5568 0.9538 0.025 Uiso 1 1 calc R
C26 C 0.29351(11) 0.46350(7) 0.88135(16) 0.0160(3) Uani 1 1 d .
C28 C 0.23646(12) 0.54322(8) 0.68021(18) 0.0234(3) Uani 1 1 d .
H28 H 0.2418 0.5611 0.5852 0.028 Uiso 1 1 calc R
C15 C 0.34234(12) 0.27761(8) 0.8184(2) 0.0245(3) Uani 1 1 d .
H15A H 0.3490 0.2365 0.7640 0.037 Uiso 1 1 calc GR
H15B H 0.2788 0.2998 0.7753 0.037 Uiso 1 1 calc GR
H15C H 0.3414 0.2676 0.9236 0.037 Uiso 1 1 calc GR
C16 C 0.47906(11) 0.38866(7) 1.18763(17) 0.0190(3) Uani 1 1 d .
H16 H 0.5303 0.3751 1.1331 0.023 Uiso 1 1 calc R
C1 C 0.97467(12) 0.35834(8) 0.62367(18) 0.0218(3) Uani 1 1 d .
H1 H 0.9467 0.3845 0.6935 0.026 Uiso 1 1 calc R
C3 C 1.11630(12) 0.33269(8) 0.4926(2) 0.0266(4) Uani 1 1 d .
H3 H 1.1833 0.3413 0.4749 0.032 Uiso 1 1 calc R
C9 C 0.65884(12) 0.24363(8) 0.58241(18) 0.0224(3) Uani 1 1 d .
H9 H 0.6024 0.2144 0.5713 0.027 Uiso 1 1 calc R
C18 C 0.42422(12) 0.40993(8) 1.42657(17) 0.0227(3) Uani 1 1 d .
H18 H 0.4380 0.4105 1.5325 0.027 Uiso 1 1 calc R
C29 C 0.16284(12) 0.56809(8) 0.76022(18) 0.0251(3) Uani 1 1 d .
H29 H 0.1199 0.6035 0.7212 0.030 Uiso 1 1 calc R
C4 C 1.05881(12) 0.28125(8) 0.41521(18) 0.0243(3) Uani 1 1 d .
H4 H 1.0869 0.2556 0.3447 0.029 Uiso 1 1 calc R
C23 C 0.14045(12) 0.38169(8) 1.05085(17) 0.0214(3) Uani 1 1 d .
H23A H 0.1809 0.3559 0.9908 0.032 Uiso 1 1 calc GR
H23B H 0.0741 0.3921 0.9908 0.032 Uiso 1 1 calc GR
H23C H 0.1304 0.3561 1.1387 0.032 Uiso 1 1 calc GR
C8 C 0.75003(12) 0.23379(8) 0.53049(18) 0.0226(3) Uani 1 1 d .
H8 H 0.7687 0.1967 0.4771 0.027 Uiso 1 1 calc R
C2 C 1.07408(12) 0.37149(8) 0.59655(19) 0.0262(3) Uani 1 1 d .
H2 H 1.1126 0.4063 0.6480 0.031 Uiso 1 1 calc R

loop_
_atom_site_aniso_label
_atom_site_aniso_U_11
_atom_site_aniso_U_22
_atom_site_aniso_U_33
_atom_site_aniso_U_23
_atom_site_aniso_U_13
_atom_site_aniso_U_12
N3 0.0154(6) 0.0167(6) 0.0190(6) 0.0002(5) 0.0043(5) -0.0004(4)
N2 0.0135(6) 0.0167(6) 0.0173(6) -0.0009(5) 0.0036(4) -0.0017(4)
N1 0.0142(6) 0.0189(6) 0.0175(6) -0.0004(5) 0.0040(5) -0.0012(5)
N4 0.0148(6) 0.0179(6) 0.0149(6) -0.0002(5) 0.0042(4) 0.0022(4)
C10 0.0147(7) 0.0183(7) 0.0122(6) 0.0019(5) 0.0025(5) 0.0023(5)
C13 0.0152(7) 0.0181(7) 0.0130(6) 0.0011(6) 0.0027(5) 0.0017(5)
C22 0.0141(7) 0.0192(7) 0.0167(7) -0.0021(6) 0.0041(5) -0.0009(5)
C12 0.0180(7) 0.0168(7) 0.0186(7) -0.0027(6) 0.0033(5) -0.0005(5)
C20 0.0177(7) 0.0139(6) 0.0150(6) -0.0008(5) 0.0038(5) -0.0020(5)
C21 0.0151(7) 0.0156(6) 0.0177(7) 0.0003(6) 0.0034(5) -0.0016(5)
C7 0.0162(7) 0.0187(7) 0.0139(6) 0.0007(6) 0.0018(5) 0.0017(5)
C6 0.0163(7) 0.0192(7) 0.0153(6) 0.0043(6) 0.0029(5) 0.0024(5)
C27 0.0164(7) 0.0235(7) 0.0182(7) 0.0003(6) 0.0033(5) -0.0005(6)
C19 0.0202(7) 0.0206(7) 0.0180(7) -0.0004(6) 0.0076(6) 0.0005(6)
C25 0.0139(7) 0.0188(7) 0.0164(7) -0.0014(6) 0.0016(5) -0.0023(5)
C24 0.0158(7) 0.0271(8) 0.0210(7) -0.0023(6) 0.0061(6) 0.0004(6)
C14 0.0147(7) 0.0185(7) 0.0156(6) 0.0010(6) 0.0025(5) 0.0008(5)
C11 0.0157(7) 0.0188(7) 0.0186(7) 0.0003(6) 0.0041(5) -0.0020(5)
C17 0.0210(8) 0.0254(8) 0.0202(7) 0.0044(6) 0.0014(6) 0.0059(6)
C5 0.0208(8) 0.0204(7) 0.0208(7) 0.0012(6) 0.0056(6) 0.0011(6)
C30 0.0159(7) 0.0231(7) 0.0243(7) -0.0011(6) 0.0035(6) 0.0020(6)
C26 0.0143(7) 0.0164(6) 0.0166(7) -0.0018(6) 0.0003(5) -0.0012(5)
C28 0.0229(8) 0.0263(8) 0.0202(7) 0.0068(6) 0.0016(6) -0.0007(6)
C15 0.0211(8) 0.0207(7) 0.0338(9) -0.0046(7) 0.0110(6) -0.0027(6)
C16 0.0180(7) 0.0201(7) 0.0195(7) 0.0019(6) 0.0049(5) 0.0035(6)
C1 0.0207(8) 0.0231(7) 0.0223(7) -0.0028(6) 0.0054(6) 0.0004(6)
C3 0.0175(8) 0.0290(8) 0.0355(9) 0.0073(7) 0.0105(7) 0.0009(6)
C9 0.0201(8) 0.0198(7) 0.0279(8) -0.0071(6) 0.0061(6) -0.0041(6)
C18 0.0246(8) 0.0282(8) 0.0151(7) 0.0009(6) 0.0024(6) 0.0019(6)
C29 0.0204(8) 0.0252(8) 0.0286(8) 0.0072(7) 0.0008(6) 0.0049(6)
C4 0.0237(8) 0.0251(8) 0.0269(8) 0.0035(7) 0.0122(6) 0.0050(6)
C23 0.0188(7) 0.0240(7) 0.0219(7) -0.0015(6) 0.0049(6) -0.0055(6)
C8 0.0206(8) 0.0217(7) 0.0260(8) -0.0081(6) 0.0059(6) -0.0012(6)
C2 0.0201(8) 0.0271(8) 0.0313(8) -0.0009(7) 0.0040(6) -0.0059(6)

loop_
_atom_type_symbol
_atom_type_description
_atom_type_scat_dispersion_real
_atom_type_scat_dispersion_imag
_atom_type_scat_source
C C 0.0033 0.0016 'International Tables Vol C Tables 4.2.6.8 and 6.1.1.4'
H H 0.0000 0.0000 'International Tables Vol C Tables 4.2.6.8 and 6.1.1.4'
N N 0.0061 0.0033 'International Tables Vol C Tables 4.2.6.8 and 6.1.1.4'

loop_
_geom_angle_atom_site_label_1
_geom_angle_atom_site_label_2
_geom_angle_atom_site_label_3
_geom_angle
C10 N3 C14 118.15(13)
N1 N2 C10 121.07(12)
C9 N2 N1 112.06(12)
C9 N2 C10 126.87(12)
C7 N1 N2 104.43(11)
C20 N4 C13 117.40(11)
C26 N4 C13 119.62(11)
C26 N4 C20 117.33(11)
N3 C10 N2 114.94(12)
N3 C10 C11 124.88(13)
C11 C10 N2 120.18(12)
C12 C13 N4 120.74(13)
C12 C13 C14 119.01(13)
C14 C13 N4 120.19(12)
C21 C22 C25 107.33(11)
C21 C22 C24 112.08(12)
C21 C22 C23 108.13(12)
C25 C22 C24 112.63(12)
C25 C22 C23 108.02(11)
C24 C22 C23 108.48(12)
C11 C12 C13 120.13(14)
C21 C20 N4 118.72(12)
C16 C20 N4 121.18(13)
C16 C20 C21 120.05(13)
C20 C21 C22 118.64(12)
C19 C21 C22 123.27(13)
C19 C21 C20 118.07(13)
N1 C7 C6 121.22(13)
N1 C7 C8 111.19(13)
C8 C7 C6 127.59(13)
C5 C6 C7 119.96(13)
C1 C6 C7 121.35(13)
C1 C6 C5 118.69(13)
C28 C27 C26 120.28(14)
C18 C19 C21 121.69(14)
C30 C25 C22 123.41(13)
C30 C25 C26 117.99(13)
C26 C25 C22 118.45(12)
N3 C14 C13 121.23(13)
N3 C14 C15 116.59(13)
C13 C14 C15 122.16(13)
C12 C11 C10 116.59(13)
C16 C17 C18 119.79(14)
C4 C5 C6 120.54(14)
C25 C30 C29 122.20(14)
C27 C26 N4 121.50(13)
C27 C26 C25 119.96(13)
C25 C26 N4 118.54(12)
C29 C28 C27 120.32(14)
C17 C16 C20 120.74(14)
C2 C1 C6 120.61(14)
C4 C3 C2 120.01(15)
N2 C9 C8 106.88(13)
C19 C18 C17 119.60(14)
C28 C29 C30 119.11(14)
C3 C4 C5 120.12(15)
C9 C8 C7 105.45(13)
C1 C2 C3 120.03(15)

loop_
_geom_bond_atom_site_label_1
_geom_bond_atom_site_label_2
_geom_bond_distance
N3 C10 1.3276(18)
N3 C14 1.3461(18)
N2 N1 1.3612(16)
N2 C10 1.4144(18)
N2 C9 1.3567(19)
N1 C7 1.3348(18)
N4 C13 1.4355(18)
N4 C20 1.4183(18)
N4 C26 1.4163(18)
C10 C11 1.384(2)
C13 C12 1.386(2)
C13 C14 1.394(2)
C22 C21 1.522(2)
C22 C25 1.526(2)
C22 C24 1.5278(19)
C22 C23 1.544(2)
C12 C11 1.379(2)
C20 C21 1.4033(19)
C20 C16 1.391(2)
C21 C19 1.391(2)
C7 C6 1.471(2)
C7 C8 1.408(2)
C6 C5 1.397(2)
C6 C1 1.395(2)
C27 C26 1.394(2)
C27 C28 1.387(2)
C19 C18 1.385(2)
C25 C30 1.386(2)
C25 C26 1.407(2)
C14 C15 1.499(2)
C17 C16 1.380(2)
C17 C18 1.385(2)
C5 C4 1.385(2)
C30 C29 1.387(2)
C28 C29 1.380(2)
C1 C2 1.384(2)
C3 C4 1.381(2)
C3 C2 1.388(2)
C9 C8 1.361(2)
